data_7061934
loop_
_publ_author_name
'Vos\'ahlo, Petr'
'C\'isa\<rov\'a, Ivana'
'\<St\<epni\<cka, Petr'

_publ_section_title
;
 Synthesis, coordination behavior, and catalytic properties of dppf
 congeners with an inserted carbonyl moiety
;
_journal_issue 45
_journal_name_full 'New Journal of Chemistry'
_journal_page_first 21536
_journal_page_last 21552
_journal_paper_doi 10.1039/D2NJ04270C
_journal_volume 46
_journal_year 2022
_chemical_formula_moiety 'C40 H33 Fe N O3 P2 Pd, C H Cl3'
_chemical_formula_sum 'C41 H34 Cl3 Fe N O3 P2 Pd'
_chemical_formula_weight 919.23
_space_group_crystal_system triclinic
_space_group_IT_number 2
_space_group_name_Hall '-P 1'
_space_group_name_H-M_alt 'P -1'
_atom_sites_solution_hydrogens mixed
_atom_sites_solution_primary direct
_atom_sites_solution_secondary difmap
_audit_creation_method SHELXL-2017/1
_audit_update_record
;
2022-06-05 deposited with the CCDC.	2022-09-27 downloaded from the CCDC.
;
_cell_angle_alpha 81.2620(10)
_cell_angle_beta 80.9280(10)
_cell_angle_gamma 74.0630(10)
_cell_formula_units_Z 2
_cell_length_a 8.1762(3)
_cell_length_b 12.2017(4)
_cell_length_c 20.0739(6)
_cell_measurement_reflns_used 9805
_cell_measurement_temperature 120(2)
_cell_measurement_theta_max 27.48
_cell_measurement_theta_min 2.61
_cell_volume 1889.10(11)
_computing_cell_refinement 'SAINT V8.40B (Bruker Nano, Inc., 2019)'
_computing_data_collection 'Bruker Instrument Service vV6.2.15'
_computing_data_reduction 'SAINT V8.40B (Bruker Nano, Inc., 2019)'
_computing_molecular_graphics 'PLATON (Spek, 2017)'
_computing_publication_material 'PLATON (Spek, 2017)'
_computing_structure_refinement 'SHELXL-2017 (Sheldrick, 2017)'
_computing_structure_solution 'SHELXT 2018 (Sheldrick, 2018)'
_diffrn_ambient_temperature 120(2)
_diffrn_measured_fraction_theta_full 0.999
_diffrn_measured_fraction_theta_max 0.997
_diffrn_measurement_device_type 'Bruker D8 VENTURE Kappa Duo'
_diffrn_measurement_method '\f and \w scans'
_diffrn_radiation_monochromator 'Quazar Mo multilayer optic'
_diffrn_radiation_source 'I\mS micro-focus sealed tube'
_diffrn_radiation_type MoK\a
_diffrn_radiation_wavelength 0.71073
_diffrn_reflns_av_R_equivalents 0.0211
_diffrn_reflns_av_unetI/netI 0.0204
_diffrn_reflns_Laue_measured_fraction_full 0.999
_diffrn_reflns_Laue_measured_fraction_max 0.997
_diffrn_reflns_limit_h_max 10
_diffrn_reflns_limit_h_min -10
_diffrn_reflns_limit_k_max 15
_diffrn_reflns_limit_k_min -15
_diffrn_reflns_limit_l_max 24
_diffrn_reflns_limit_l_min -26
_diffrn_reflns_number 30799
_diffrn_reflns_point_group_measured_fraction_full 0.999
_diffrn_reflns_point_group_measured_fraction_max 0.997
_diffrn_reflns_theta_full 25.242
_diffrn_reflns_theta_max 27.483
_diffrn_reflns_theta_min 2.068
_exptl_absorpt_coefficient_mu 1.198
_exptl_absorpt_correction_T_max 0.92
_exptl_absorpt_correction_T_min 0.83
_exptl_absorpt_correction_type multi-scan
_exptl_absorpt_process_details 'SADABS-2016/2 - Bruker AXS'
_exptl_crystal_colour red
_exptl_crystal_density_diffrn 1.616
_exptl_crystal_description prism
_exptl_crystal_F_000 928
_exptl_crystal_size_max 0.39
_exptl_crystal_size_mid 0.07
_exptl_crystal_size_min 0.07
_refine_diff_density_max 0.434
_refine_diff_density_min -0.433
_refine_diff_density_rms 0.061
_refine_ls_extinction_method none
_refine_ls_goodness_of_fit_ref 1.039
_refine_ls_hydrogen_treatment constr
_refine_ls_matrix_type full
_refine_ls_number_parameters 470
_refine_ls_number_reflns 8654
_refine_ls_number_restraints 0
_refine_ls_restrained_S_all 1.039
_refine_ls_R_factor_all 0.0240
_refine_ls_R_factor_gt 0.0212
_refine_ls_shift/su_max 0.003
_refine_ls_shift/su_mean 0.000
_refine_ls_structure_factor_coef Fsqd
_refine_ls_weighting_details 'w=1/[\s^2^(Fo^2^)+(0.0153P)^2^+1.6180P] where P=(Fo^2^+2Fc^2^)/3'
_refine_ls_weighting_scheme calc
_refine_ls_wR_factor_gt 0.0476
_refine_ls_wR_factor_ref 0.0493
_reflns_Friedel_coverage 0.000
_reflns_number_gt 8088
_reflns_number_total 8654
_reflns_threshold_expression 'I > 2\s(I)'
_cod_data_source_file d2nj04270c2.cif
_cod_data_source_block pv517
_cod_depositor_comments 'Adding full bibliography for 7061932--7061940.cif.'
_cod_database_code 7061934
_shelx_shelxl_version_number 2017/1
_shelx_space_group_comment
;
The symmetry employed for this shelxl refinement is uniquely defined
by the following loop, which should always be used as a source of
symmetry information in preference to the above space-group names.
They are only intended as comments.
;
_shelx_estimated_absorpt_t_min 0.652
_shelx_estimated_absorpt_t_max 0.921

loop_
_space_group_symop_operation_xyz
'x, y, z'
'-x, -y, -z'

loop_
_atom_site_label
_atom_site_type_symbol
_atom_site_fract_x
_atom_site_fract_y
_atom_site_fract_z
_atom_site_U_iso_or_equiv
_atom_site_adp_type
_atom_site_occupancy
_atom_site_site_symmetry_order
_atom_site_calc_flag
_atom_site_refinement_flags_posn
_atom_site_refinement_flags_adp
_atom_site_refinement_flags_occupancy
_atom_site_disorder_assembly
_atom_site_disorder_group
Pd Pd 0.21025(2) 0.74672(2) 0.78178(2) 0.01227(3) Uani 1 1 d . . . . .
Fe Fe 0.70085(3) 0.48887(2) 0.83277(2) 0.01217(5) Uani 1 1 d . . . . .
P1 P 0.31205(5) 0.77011(3) 0.87906(2) 0.01318(8) Uani 1 1 d . . . . .
P2 P 0.37745(5) 0.58881(3) 0.73088(2) 0.01198(8) Uani 1 1 d . . . . .
O1 O 0.45064(17) 0.62764(11) 0.98445(6) 0.0284(3) Uani 1 1 d . . . . .
C1 C 0.6555(2) 0.62107(13) 0.88823(8) 0.0154(3) Uani 1 1 d . . . . .
C2 C 0.7862(2) 0.52596(14) 0.91451(8) 0.0177(3) Uani 1 1 d . . . . .
H2 H 0.780955 0.486355 0.959045 0.021 Uiso 1 1 calc R U . . .
C3 C 0.9239(2) 0.50230(14) 0.86185(9) 0.0198(3) Uani 1 1 d . . . . .
H3 H 1.027321 0.443674 0.865076 0.024 Uiso 1 1 calc R U . . .
C4 C 0.8813(2) 0.58113(14) 0.80319(9) 0.0191(3) Uani 1 1 d . . . . .
H4 H 0.951489 0.583916 0.760797 0.023 Uiso 1 1 calc R U . . .
C5 C 0.7161(2) 0.65474(13) 0.81896(8) 0.0160(3) Uani 1 1 d . . . . .
H5 H 0.656437 0.715309 0.789138 0.019 Uiso 1 1 calc R U . . .
C6 C 0.5214(2) 0.47582(13) 0.77760(7) 0.0132(3) Uani 1 1 d . . . . .
C7 C 0.4839(2) 0.43386(13) 0.84781(8) 0.0149(3) Uani 1 1 d . . . . .
H7 H 0.383097 0.463091 0.877122 0.018 Uiso 1 1 calc R U . . .
C8 C 0.6245(2) 0.34088(13) 0.86558(8) 0.0173(3) Uani 1 1 d . . . . .
H8 H 0.633800 0.297199 0.908857 0.021 Uiso 1 1 calc R U . . .
C9 C 0.7488(2) 0.32465(13) 0.80729(8) 0.0179(3) Uani 1 1 d . . . . .
H9 H 0.855637 0.268524 0.805060 0.022 Uiso 1 1 calc R U . . .
C10 C 0.6857(2) 0.40677(13) 0.75301(8) 0.0156(3) Uani 1 1 d . . . . .
H10 H 0.742586 0.414552 0.708151 0.019 Uiso 1 1 calc R U . . .
C11 C 0.4844(2) 0.66068(13) 0.92501(8) 0.0164(3) Uani 1 1 d . . . . .
C12 C 0.1403(2) 0.78968(13) 0.94999(8) 0.0155(3) Uani 1 1 d . . . . .
C13 C 0.0151(2) 0.73089(15) 0.95203(9) 0.0222(3) Uani 1 1 d . . . . .
H13 H 0.018784 0.687175 0.916244 0.027 Uiso 1 1 calc R U . . .
C14 C -0.1152(2) 0.73581(17) 1.00615(9) 0.0269(4) Uani 1 1 d . . . . .
H14 H -0.199104 0.694688 1.007521 0.032 Uiso 1 1 calc R U . . .
C15 C -0.1223(2) 0.80084(16) 1.05809(9) 0.0257(4) Uani 1 1 d . . . . .
H15 H -0.211420 0.804473 1.094959 0.031 Uiso 1 1 calc R U . . .
C16 C 0.0002(2) 0.86028(15) 1.05612(9) 0.0250(4) Uani 1 1 d . . . . .
H16 H -0.005060 0.905087 1.091557 0.030 Uiso 1 1 calc R U . . .
C17 C 0.1312(2) 0.85461(14) 1.00231(8) 0.0207(3) Uani 1 1 d . . . . .
H17 H 0.215226 0.895507 1.001321 0.025 Uiso 1 1 calc R U . . .
C18 C 0.4141(2) 0.88874(13) 0.86968(8) 0.0174(3) Uani 1 1 d . . . . .
C19 C 0.5082(2) 0.90237(15) 0.91869(9) 0.0237(4) Uani 1 1 d . . . . .
H19 H 0.512194 0.853325 0.960292 0.028 Uiso 1 1 calc R U . . .
C20 C 0.5961(3) 0.98734(17) 0.90690(11) 0.0334(5) Uani 1 1 d . . . . .
H20 H 0.659580 0.996229 0.940588 0.040 Uiso 1 1 calc R U . . .
C21 C 0.5919(3) 1.05908(16) 0.84654(12) 0.0358(5) Uani 1 1 d . . . . .
H21 H 0.652410 1.117003 0.838798 0.043 Uiso 1 1 calc R U . . .
C22 C 0.4996(3) 1.04635(16) 0.79749(11) 0.0334(5) Uani 1 1 d . . . . .
H22 H 0.496143 1.095806 0.756051 0.040 Uiso 1 1 calc R U . . .
C23 C 0.4118(2) 0.96129(14) 0.80871(9) 0.0238(4) Uani 1 1 d . . . . .
H23 H 0.349543 0.952396 0.774586 0.029 Uiso 1 1 calc R U . . .
C24 C 0.2618(2) 0.50447(13) 0.69710(8) 0.0144(3) Uani 1 1 d . . . . .
C25 C 0.1693(2) 0.55373(14) 0.64226(8) 0.0175(3) Uani 1 1 d . . . . .
H25 H 0.170928 0.628880 0.621603 0.021 Uiso 1 1 calc R U . . .
C26 C 0.0748(2) 0.49256(15) 0.61799(9) 0.0223(4) Uani 1 1 d . . . . .
H26 H 0.013128 0.525684 0.580392 0.027 Uiso 1 1 calc R U . . .
C27 C 0.0704(2) 0.38317(15) 0.64861(9) 0.0234(4) Uani 1 1 d . . . . .
H27 H 0.005994 0.341649 0.631782 0.028 Uiso 1 1 calc R U . . .
C28 C 0.1595(2) 0.33446(15) 0.70354(9) 0.0220(3) Uani 1 1 d . . . . .
H28 H 0.154850 0.260150 0.724855 0.026 Uiso 1 1 calc R U . . .
C29 C 0.2559(2) 0.39482(13) 0.72745(8) 0.0171(3) Uani 1 1 d . . . . .
H29 H 0.318281 0.360928 0.764767 0.021 Uiso 1 1 calc R U . . .
C30 C 0.5118(2) 0.63330(13) 0.65548(8) 0.0156(3) Uani 1 1 d . . . . .
C31 C 0.5521(2) 0.73792(15) 0.65102(9) 0.0226(4) Uani 1 1 d . . . . .
H31 H 0.512585 0.783677 0.687482 0.027 Uiso 1 1 calc R U . . .
C32 C 0.6499(3) 0.77620(17) 0.59352(10) 0.0307(4) Uani 1 1 d . . . . .
H32 H 0.679518 0.846796 0.591337 0.037 Uiso 1 1 calc R U . . .
C33 C 0.7038(2) 0.71113(17) 0.53957(10) 0.0307(4) Uani 1 1 d . . . . .
H33 H 0.768588 0.737909 0.499977 0.037 Uiso 1 1 calc R U . . .
C34 C 0.6636(2) 0.60729(16) 0.54310(9) 0.0259(4) Uani 1 1 d . . . . .
H34 H 0.700749 0.562999 0.505909 0.031 Uiso 1 1 calc R U . . .
C35 C 0.5691(2) 0.56755(15) 0.60093(8) 0.0196(3) Uani 1 1 d . . . . .
H35 H 0.543323 0.495601 0.603453 0.024 Uiso 1 1 calc R U . . .
O41 O 0.02958(17) 1.07827(10) 0.76672(7) 0.0277(3) Uani 1 1 d . . . . .
O42 O 0.15965(18) 0.84294(10) 0.59921(6) 0.0251(3) Uani 1 1 d . . . . .
N41 N 0.12514(19) 0.97455(11) 0.67477(7) 0.0203(3) Uani 1 1 d . . . . .
C41 C 0.0207(2) 0.81614(13) 0.71540(8) 0.0170(3) Uani 1 1 d . . . . .
H41 H -0.041090 0.764893 0.707503 0.020 Uiso 1 1 d R U . . .
C42 C -0.0136(2) 0.88733(14) 0.76836(8) 0.0189(3) Uani 1 1 d . . . . .
H42 H -0.102410 0.888855 0.806626 0.023 Uiso 1 1 d R U . . .
C43 C 0.0443(2) 0.99147(14) 0.74071(9) 0.0201(3) Uani 1 1 d . . . . .
C44 C 0.1089(2) 0.87338(13) 0.65544(8) 0.0185(3) Uani 1 1 d . . . . .
C45 C 0.2109(3) 1.05306(16) 0.63078(10) 0.0300(4) Uani 1 1 d . . . . .
H45A H 0.253207 1.023632 0.586782 0.045 Uiso 1 1 calc R U . . .
H45B H 0.307527 1.060002 0.651738 0.045 Uiso 1 1 calc R U . . .
H45C H 0.129964 1.128564 0.624111 0.045 Uiso 1 1 calc R U . . .
C1S C 0.3022(2) 0.80299(14) 0.45633(9) 0.0208(3) Uani 1 1 d . . . . .
H1S H 0.349059 0.798766 0.500014 0.025 Uiso 1 1 calc R U . . .
Cl1S Cl 0.16576(7) 0.71050(4) 0.46782(2) 0.03211(10) Uani 1 1 d . . . . .
Cl2S Cl 0.47459(6) 0.75791(4) 0.39333(2) 0.03417(11) Uani 1 1 d . . . . .
Cl3S Cl 0.18825(7) 0.94499(4) 0.43429(3) 0.03693(11) Uani 1 1 d . . . . .

loop_
_atom_site_aniso_label
_atom_site_aniso_U_11
_atom_site_aniso_U_22
_atom_site_aniso_U_33
_atom_site_aniso_U_23
_atom_site_aniso_U_13
_atom_site_aniso_U_12
Pd 0.01383(6) 0.01052(6) 0.01192(6) -0.00235(4) -0.00132(4) -0.00179(4)
Fe 0.01262(11) 0.01062(10) 0.01284(10) -0.00149(8) -0.00078(8) -0.00261(8)
P1 0.0155(2) 0.01155(17) 0.01263(18) -0.00290(14) -0.00092(14) -0.00338(14)
P2 0.01300(19) 0.01072(17) 0.01226(17) -0.00234(13) -0.00087(14) -0.00293(14)
O1 0.0304(7) 0.0285(7) 0.0151(6) 0.0016(5) 0.0018(5) 0.0062(5)
C1 0.0173(8) 0.0147(7) 0.0158(7) -0.0038(6) -0.0032(6) -0.0051(6)
C2 0.0193(8) 0.0174(8) 0.0185(8) -0.0024(6) -0.0070(6) -0.0051(6)
C3 0.0145(8) 0.0183(8) 0.0282(9) -0.0050(6) -0.0054(7) -0.0042(6)
C4 0.0156(8) 0.0172(8) 0.0251(8) -0.0026(6) 0.0023(6) -0.0077(6)
C5 0.0171(8) 0.0123(7) 0.0189(8) -0.0014(6) 0.0000(6) -0.0056(6)
C6 0.0147(7) 0.0126(7) 0.0134(7) -0.0029(5) -0.0014(6) -0.0046(6)
C7 0.0165(8) 0.0144(7) 0.0152(7) -0.0017(6) 0.0000(6) -0.0072(6)
C8 0.0227(9) 0.0122(7) 0.0180(8) 0.0001(6) -0.0029(6) -0.0072(6)
C9 0.0201(8) 0.0122(7) 0.0214(8) -0.0038(6) -0.0046(6) -0.0019(6)
C10 0.0180(8) 0.0141(7) 0.0146(7) -0.0043(6) -0.0012(6) -0.0029(6)
C11 0.0209(8) 0.0132(7) 0.0147(7) -0.0037(6) -0.0016(6) -0.0032(6)
C12 0.0159(8) 0.0143(7) 0.0141(7) -0.0017(6) -0.0011(6) -0.0005(6)
C13 0.0222(9) 0.0267(9) 0.0188(8) -0.0049(7) -0.0005(7) -0.0081(7)
C14 0.0205(9) 0.0347(10) 0.0254(9) -0.0015(7) 0.0010(7) -0.0099(8)
C15 0.0205(9) 0.0292(9) 0.0190(8) 0.0007(7) 0.0044(7) 0.0019(7)
C16 0.0290(10) 0.0232(9) 0.0177(8) -0.0067(7) -0.0001(7) 0.0024(7)
C17 0.0221(9) 0.0189(8) 0.0204(8) -0.0064(6) -0.0008(7) -0.0029(7)
C18 0.0165(8) 0.0120(7) 0.0236(8) -0.0069(6) 0.0015(6) -0.0029(6)
C19 0.0235(9) 0.0248(9) 0.0257(9) -0.0118(7) 0.0006(7) -0.0082(7)
C20 0.0287(10) 0.0351(11) 0.0440(12) -0.0244(9) 0.0049(9) -0.0154(8)
C21 0.0285(11) 0.0204(9) 0.0606(14) -0.0166(9) 0.0127(10) -0.0135(8)
C22 0.0286(10) 0.0184(9) 0.0478(12) 0.0029(8) 0.0051(9) -0.0059(8)
C23 0.0206(9) 0.0175(8) 0.0309(9) 0.0008(7) -0.0014(7) -0.0040(7)
C24 0.0120(7) 0.0163(7) 0.0151(7) -0.0063(6) 0.0019(6) -0.0036(6)
C25 0.0140(8) 0.0206(8) 0.0175(7) -0.0062(6) 0.0000(6) -0.0026(6)
C26 0.0158(8) 0.0318(9) 0.0203(8) -0.0114(7) -0.0020(6) -0.0035(7)
C27 0.0147(8) 0.0302(9) 0.0303(9) -0.0175(7) 0.0024(7) -0.0094(7)
C28 0.0199(9) 0.0188(8) 0.0289(9) -0.0097(7) 0.0052(7) -0.0084(7)
C29 0.0159(8) 0.0165(7) 0.0191(8) -0.0057(6) 0.0013(6) -0.0043(6)
C30 0.0128(7) 0.0175(7) 0.0153(7) 0.0010(6) -0.0022(6) -0.0033(6)
C31 0.0245(9) 0.0199(8) 0.0239(9) 0.0016(6) -0.0040(7) -0.0082(7)
C32 0.0300(10) 0.0270(9) 0.0351(10) 0.0093(8) -0.0037(8) -0.0146(8)
C33 0.0203(9) 0.0395(11) 0.0256(9) 0.0131(8) 0.0006(7) -0.0077(8)
C34 0.0193(9) 0.0347(10) 0.0174(8) 0.0004(7) 0.0015(7) -0.0006(7)
C35 0.0174(8) 0.0219(8) 0.0172(8) -0.0016(6) -0.0009(6) -0.0025(6)
O41 0.0325(7) 0.0156(6) 0.0335(7) -0.0100(5) -0.0065(6) 0.0017(5)
O42 0.0384(8) 0.0203(6) 0.0157(6) -0.0020(5) -0.0048(5) -0.0050(5)
N41 0.0267(8) 0.0132(6) 0.0206(7) -0.0005(5) -0.0038(6) -0.0046(6)
C41 0.0171(8) 0.0147(7) 0.0189(8) -0.0011(6) -0.0060(6) -0.0019(6)
C42 0.0161(8) 0.0176(8) 0.0199(8) -0.0029(6) -0.0028(6) 0.0015(6)
C43 0.0180(8) 0.0155(8) 0.0238(8) -0.0042(6) -0.0058(7) 0.0033(6)
C44 0.0207(8) 0.0144(7) 0.0194(8) -0.0005(6) -0.0074(6) -0.0008(6)
C45 0.0415(12) 0.0195(9) 0.0303(10) 0.0032(7) -0.0042(8) -0.0133(8)
C1S 0.0201(8) 0.0217(8) 0.0201(8) -0.0029(6) -0.0003(6) -0.0051(7)
Cl1S 0.0372(3) 0.0379(3) 0.0285(2) -0.00600(19) -0.00227(19) -0.0214(2)
Cl2S 0.0299(2) 0.0398(3) 0.0266(2) -0.00399(19) 0.00764(19) -0.0047(2)
Cl3S 0.0406(3) 0.0238(2) 0.0408(3) 0.00074(19) -0.0082(2) 0.0005(2)

loop_
_atom_type_symbol
_atom_type_description
_atom_type_scat_dispersion_real
_atom_type_scat_dispersion_imag
_atom_type_scat_source
C C 0.0033 0.0016 'International Tables Vol C Tables 4.2.6.8 and 6.1.1.4'
H H 0.0000 0.0000 'International Tables Vol C Tables 4.2.6.8 and 6.1.1.4'
Cl Cl 0.1484 0.1585 'International Tables Vol C Tables 4.2.6.8 and 6.1.1.4'
Fe Fe 0.3463 0.8444 'International Tables Vol C Tables 4.2.6.8 and 6.1.1.4'
N N 0.0061 0.0033 'International Tables Vol C Tables 4.2.6.8 and 6.1.1.4'
O O 0.0106 0.0060 'International Tables Vol C Tables 4.2.6.8 and 6.1.1.4'
P P 0.1023 0.0942 'International Tables Vol C Tables 4.2.6.8 and 6.1.1.4'
Pd Pd -0.9988 1.0072 'International Tables Vol C Tables 4.2.6.8 and 6.1.1.4'

loop_
_geom_angle_atom_site_label_1
_geom_angle_atom_site_label_2
_geom_angle_atom_site_label_3
_geom_angle
_geom_angle_site_symmetry_1
_geom_angle_site_symmetry_3
_geom_angle_publ_flag
C41 Pd C42 38.78(6) . . ?
C41 Pd P2 102.16(4) . . ?
C42 Pd P2 140.95(4) . . ?
C41 Pd P1 145.14(4) . . ?
C42 Pd P1 106.36(4) . . ?
P2 Pd P1 112.674(15) . . ?
C1 Fe C6 120.47(6) . . ?
C1 Fe C7 106.70(6) . . ?
C6 Fe C7 41.63(6) . . ?
C1 Fe C2 41.67(6) . . ?
C6 Fe C2 155.26(7) . . ?
C7 Fe C2 118.46(7) . . ?
C1 Fe C5 41.58(6) . . ?
C6 Fe C5 108.54(6) . . ?
C7 Fe C5 126.71(6) . . ?
C2 Fe C5 69.69(6) . . ?
C1 Fe C10 156.68(6) . . ?
C6 Fe C10 41.18(6) . . ?
C7 Fe C10 69.15(6) . . ?
C2 Fe C10 160.90(6) . . ?
C5 Fe C10 121.47(6) . . ?
C1 Fe C8 124.31(6) . . ?
C6 Fe C8 69.23(6) . . ?
C7 Fe C8 40.83(6) . . ?
C2 Fe C8 105.12(7) . . ?
C5 Fe C8 163.42(6) . . ?
C10 Fe C8 68.40(6) . . ?
C1 Fe C3 68.99(7) . . ?
C6 Fe C3 163.52(7) . . ?
C7 Fe C3 153.02(7) . . ?
C2 Fe C3 40.53(7) . . ?
C5 Fe C3 68.68(7) . . ?
C10 Fe C3 125.29(7) . . ?
C8 Fe C3 118.22(7) . . ?
C1 Fe C4 69.02(7) . . ?
C6 Fe C4 126.89(7) . . ?
C7 Fe C4 164.78(6) . . ?
C2 Fe C4 68.72(7) . . ?
C5 Fe C4 40.59(6) . . ?
C10 Fe C4 108.65(7) . . ?
C8 Fe C4 153.65(7) . . ?
C3 Fe C4 40.60(7) . . ?
C1 Fe C9 161.25(6) . . ?
C6 Fe C9 68.93(6) . . ?
C7 Fe C9 68.65(6) . . ?
C2 Fe C9 123.20(6) . . ?
C5 Fe C9 155.41(7) . . ?
C10 Fe C9 40.45(6) . . ?
C8 Fe C9 40.49(6) . . ?
C3 Fe C9 106.45(7) . . ?
C4 Fe C9 120.12(7) . . ?
C12 P1 C18 108.47(7) . . ?
C12 P1 C11 98.60(7) . . ?
C18 P1 C11 95.85(7) . . ?
C12 P1 Pd 110.83(5) . . ?
C18 P1 Pd 114.85(6) . . ?
C11 P1 Pd 125.96(5) . . ?
C6 P2 C30 104.79(7) . . ?
C6 P2 C24 100.05(7) . . ?
C30 P2 C24 102.63(7) . . ?
C6 P2 Pd 120.69(5) . . ?
C30 P2 Pd 110.51(5) . . ?
C24 P2 Pd 116.07(5) . . ?
C5 C1 C2 107.77(14) . . ?
C5 C1 C11 128.27(14) . . ?
C2 C1 C11 123.38(14) . . ?
C5 C1 Fe 69.95(9) . . ?
C2 C1 Fe 69.88(9) . . ?
C11 C1 Fe 118.86(11) . . ?
C3 C2 C1 107.54(14) . . ?
C3 C2 Fe 70.45(9) . . ?
C1 C2 Fe 68.45(9) . . ?
C3 C2 H2 126.2 . . ?
C1 C2 H2 126.2 . . ?
Fe C2 H2 126.4 . . ?
C2 C3 C4 108.67(14) . . ?
C2 C3 Fe 69.03(9) . . ?
C4 C3 Fe 69.78(9) . . ?
C2 C3 H3 125.7 . . ?
C4 C3 H3 125.7 . . ?
Fe C3 H3 127.1 . . ?
C5 C4 C3 108.34(14) . . ?
C5 C4 Fe 68.93(9) . . ?
C3 C4 Fe 69.62(9) . . ?
C5 C4 H4 125.8 . . ?
C3 C4 H4 125.8 . . ?
Fe C4 H4 127.2 . . ?
C4 C5 C1 107.68(14) . . ?
C4 C5 Fe 70.47(9) . . ?
C1 C5 Fe 68.47(9) . . ?
C4 C5 H5 126.2 . . ?
C1 C5 H5 126.2 . . ?
Fe C5 H5 126.5 . . ?
C10 C6 C7 107.31(13) . . ?
C10 C6 P2 128.10(12) . . ?
C7 C6 P2 124.49(12) . . ?
C10 C6 Fe 70.36(9) . . ?
C7 C6 Fe 69.30(9) . . ?
P2 C6 Fe 128.31(8) . . ?
C8 C7 C6 107.98(14) . . ?
C8 C7 Fe 70.52(9) . . ?
C6 C7 Fe 69.07(9) . . ?
C8 C7 H7 126.0 . . ?
C6 C7 H7 126.0 . . ?
Fe C7 H7 126.0 . . ?
C9 C8 C7 108.19(14) . . ?
C9 C8 Fe 70.08(9) . . ?
C7 C8 Fe 68.65(9) . . ?
C9 C8 H8 125.9 . . ?
C7 C8 H8 125.9 . . ?
Fe C8 H8 126.9 . . ?
C10 C9 C8 108.30(14) . . ?
C10 C9 Fe 69.35(9) . . ?
C8 C9 Fe 69.43(9) . . ?
C10 C9 H9 125.8 . . ?
C8 C9 H9 125.8 . . ?
Fe C9 H9 126.9 . . ?
C9 C10 C6 108.22(14) . . ?
C9 C10 Fe 70.20(9) . . ?
C6 C10 Fe 68.47(8) . . ?
C9 C10 H10 125.9 . . ?
C6 C10 H10 125.9 . . ?
Fe C10 H10 127.0 . . ?
O1 C11 C1 121.82(15) . . ?
O1 C11 P1 119.03(13) . . ?
C1 C11 P1 119.13(11) . . ?
C17 C12 C13 118.89(15) . . ?
C17 C12 P1 124.48(13) . . ?
C13 C12 P1 116.58(12) . . ?
C14 C13 C12 120.47(16) . . ?
C14 C13 H13 119.8 . . ?
C12 C13 H13 119.8 . . ?
C15 C14 C13 119.96(18) . . ?
C15 C14 H14 120.0 . . ?
C13 C14 H14 120.0 . . ?
C16 C15 C14 119.95(16) . . ?
C16 C15 H15 120.0 . . ?
C14 C15 H15 120.0 . . ?
C15 C16 C17 120.09(16) . . ?
C15 C16 H16 120.0 . . ?
C17 C16 H16 120.0 . . ?
C12 C17 C16 120.63(17) . . ?
C12 C17 H17 119.7 . . ?
C16 C17 H17 119.7 . . ?
C19 C18 C23 118.69(16) . . ?
C19 C18 P1 122.13(13) . . ?
C23 C18 P1 118.88(13) . . ?
C20 C19 C18 120.25(18) . . ?
C20 C19 H19 119.9 . . ?
C18 C19 H19 119.9 . . ?
C21 C20 C19 120.53(19) . . ?
C21 C20 H20 119.7 . . ?
C19 C20 H20 119.7 . . ?
C22 C21 C20 119.83(18) . . ?
C22 C21 H21 120.1 . . ?
C20 C21 H21 120.1 . . ?
C21 C22 C23 120.07(19) . . ?
C21 C22 H22 120.0 . . ?
C23 C22 H22 120.0 . . ?
C22 C23 C18 120.62(18) . . ?
C22 C23 H23 119.7 . . ?
C18 C23 H23 119.7 . . ?
C29 C24 C25 119.27(15) . . ?
C29 C24 P2 121.29(12) . . ?
C25 C24 P2 119.33(12) . . ?
C26 C25 C24 119.96(16) . . ?
C26 C25 H25 120.0 . . ?
C24 C25 H25 120.0 . . ?
C27 C26 C25 120.17(16) . . ?
C27 C26 H26 119.9 . . ?
C25 C26 H26 119.9 . . ?
C28 C27 C26 120.25(16) . . ?
C28 C27 H27 119.9 . . ?
C26 C27 H27 119.9 . . ?
C27 C28 C29 119.75(16) . . ?
C27 C28 H28 120.1 . . ?
C29 C28 H28 120.1 . . ?
C28 C29 C24 120.58(16) . . ?
C28 C29 H29 119.7 . . ?
C24 C29 H29 119.7 . . ?
C31 C30 C35 119.04(15) . . ?
C31 C30 P2 118.91(12) . . ?
C35 C30 P2 121.99(12) . . ?
C30 C31 C32 120.54(17) . . ?
C30 C31 H31 119.7 . . ?
C32 C31 H31 119.7 . . ?
C33 C32 C31 119.84(18) . . ?
C33 C32 H32 120.1 . . ?
C31 C32 H32 120.1 . . ?
C34 C33 C32 120.23(17) . . ?
C34 C33 H33 119.9 . . ?
C32 C33 H33 119.9 . . ?
C33 C34 C35 120.16(17) . . ?
C33 C34 H34 119.9 . . ?
C35 C34 H34 119.9 . . ?
C34 C35 C30 120.16(16) . . ?
C34 C35 H35 119.9 . . ?
C30 C35 H35 119.9 . . ?
C44 N41 C43 111.37(14) . . ?
C44 N41 C45 123.64(15) . . ?
C43 N41 C45 124.96(14) . . ?
C42 C41 C44 107.35(14) . . ?
C42 C41 Pd 72.16(9) . . ?
C44 C41 Pd 104.65(11) . . ?
C42 C41 H41 128.7 . . ?
C44 C41 H41 117.7 . . ?
Pd C41 H41 115.5 . . ?
C41 C42 C43 107.54(14) . . ?
C41 C42 Pd 69.06(9) . . ?
C43 C42 Pd 108.11(11) . . ?
C41 C42 H42 126.1 . . ?
C43 C42 H42 120.7 . . ?
Pd C42 H42 112.8 . . ?
O41 C43 N41 123.39(16) . . ?
O41 C43 C42 129.92(17) . . ?
N41 C43 C42 106.69(13) . . ?
O42 C44 N41 123.92(16) . . ?
O42 C44 C41 129.37(15) . . ?
N41 C44 C41 106.71(14) . . ?
N41 C45 H45A 109.5 . . ?
N41 C45 H45B 109.5 . . ?
H45A C45 H45B 109.5 . . ?
N41 C45 H45C 109.5 . . ?
H45A C45 H45C 109.5 . . ?
H45B C45 H45C 109.5 . . ?
Cl3S C1S Cl1S 110.46(10) . . ?
Cl3S C1S Cl2S 110.91(9) . . ?
Cl1S C1S Cl2S 109.56(9) . . ?
Cl3S C1S H1S 108.6 . . ?
Cl1S C1S H1S 108.6 . . ?
Cl2S C1S H1S 108.6 . . ?

loop_
_geom_bond_atom_site_label_1
_geom_bond_atom_site_label_2
_geom_bond_distance
_geom_bond_site_symmetry_2
_geom_bond_publ_flag
Pd C41 2.1172(16) . ?
Pd C42 2.1579(16) . ?
Pd P2 2.3100(4) . ?
Pd P1 2.3238(4) . ?
Fe C1 2.0164(15) . ?
Fe C6 2.0243(15) . ?
Fe C7 2.0274(16) . ?
Fe C2 2.0357(16) . ?
Fe C5 2.0362(15) . ?
Fe C10 2.0495(15) . ?
Fe C8 2.0523(16) . ?
Fe C3 2.0545(17) . ?
Fe C4 2.0566(16) . ?
Fe C9 2.0609(15) . ?
P1 C12 1.8290(16) . ?
P1 C18 1.8324(16) . ?
P1 C11 1.9033(16) . ?
P2 C6 1.7973(16) . ?
P2 C30 1.8293(16) . ?
P2 C24 1.8334(16) . ?
O1 C11 1.214(2) . ?
C1 C5 1.438(2) . ?
C1 C2 1.441(2) . ?
C1 C11 1.465(2) . ?
C2 C3 1.417(2) . ?
C2 H2 0.9500 . ?
C3 C4 1.426(2) . ?
C3 H3 0.9500 . ?
C4 C5 1.420(2) . ?
C4 H4 0.9500 . ?
C5 H5 0.9500 . ?
C6 C10 1.433(2) . ?
C6 C7 1.440(2) . ?
C7 C8 1.423(2) . ?
C7 H7 0.9500 . ?
C8 C9 1.423(2) . ?
C8 H8 0.9500 . ?
C9 C10 1.421(2) . ?
C9 H9 0.9500 . ?
C10 H10 0.9500 . ?
C12 C17 1.390(2) . ?
C12 C13 1.395(2) . ?
C13 C14 1.392(2) . ?
C13 H13 0.9500 . ?
C14 C15 1.388(3) . ?
C14 H14 0.9500 . ?
C15 C16 1.381(3) . ?
C15 H15 0.9500 . ?
C16 C17 1.392(2) . ?
C16 H16 0.9500 . ?
C17 H17 0.9500 . ?
C18 C19 1.395(2) . ?
C18 C23 1.397(2) . ?
C19 C20 1.389(3) . ?
C19 H19 0.9500 . ?
C20 C21 1.382(3) . ?
C20 H20 0.9500 . ?
C21 C22 1.382(3) . ?
C21 H21 0.9500 . ?
C22 C23 1.390(3) . ?
C22 H22 0.9500 . ?
C23 H23 0.9500 . ?
C24 C29 1.394(2) . ?
C24 C25 1.399(2) . ?
C25 C26 1.392(2) . ?
C25 H25 0.9500 . ?
C26 C27 1.390(3) . ?
C26 H26 0.9500 . ?
C27 C28 1.384(3) . ?
C27 H27 0.9500 . ?
C28 C29 1.393(2) . ?
C28 H28 0.9500 . ?
C29 H29 0.9500 . ?
C30 C31 1.390(2) . ?
C30 C35 1.400(2) . ?
C31 C32 1.393(3) . ?
C31 H31 0.9500 . ?
C32 C33 1.384(3) . ?
C32 H32 0.9500 . ?
C33 C34 1.383(3) . ?
C33 H33 0.9500 . ?
C34 C35 1.390(2) . ?
C34 H34 0.9500 . ?
C35 H35 0.9500 . ?
O41 C43 1.219(2) . ?
O42 C44 1.216(2) . ?
N41 C44 1.394(2) . ?
N41 C43 1.401(2) . ?
N41 C45 1.451(2) . ?
C41 C42 1.420(2) . ?
C41 C44 1.485(2) . ?
C41 H41 0.9488 . ?
C42 C43 1.477(2) . ?
C42 H42 0.9689 . ?
C45 H45A 0.9800 . ?
C45 H45B 0.9800 . ?
C45 H45C 0.9800 . ?
C1S Cl3S 1.7539(17) . ?
C1S Cl1S 1.7613(18) . ?
C1S Cl2S 1.7641(17) . ?
C1S H1S 1.0000 . ?
